data_1558945
loop_
_publ_author_name
'Diteepeng, Nichabhat'
'Wilson, Isobel A. P.'
'Buffet, Jean-Charles'
'Turner, Zo\"e R.'
'O'Hare, Dermot'

_publ_section_title
;
 l- and rac-lactide polymerisation using scandium and aluminium
 permethylindenyl complexes
;
_journal_issue 39
_journal_name_full 'Polymer Chemistry'
_journal_page_first 6308
_journal_page_last 6318
_journal_paper_doi 10.1039/D0PY00980F
_journal_volume 11
_journal_year 2020
_chemical_formula_moiety 'C54 H74 Cl2 N2 O2 Sc2 Si2'
_chemical_formula_sum 'C54 H74 Cl2 N2 O2 Sc2 Si2'
_chemical_formula_weight 1000.15
_space_group_crystal_system monoclinic
_space_group_IT_number 15
_space_group_name_Hall '-C 2yc'
_space_group_name_H-M_alt 'C 1 2/c 1'
_atom_sites_solution_hydrogens geom
_audit_creation_method SHELXL-2018/3
_audit_update_record
;
2020-07-06 deposited with the CCDC.	2020-08-31 downloaded from the CCDC.
;
_cell_angle_alpha 90
_cell_angle_beta 106.991(2)
_cell_angle_gamma 90
_cell_formula_units_Z 4
_cell_length_a 23.7263(4)
_cell_length_b 10.4153(2)
_cell_length_c 21.6239(3)
_cell_measurement_reflns_used 16019
_cell_measurement_temperature 150(2)
_cell_measurement_theta_max 77.2140
_cell_measurement_theta_min 2.1310
_cell_volume 5110.38(16)
_computing_cell_refinement 'CrysAlisPro 1.171.39.46 (Rigaku OD, 2018)'
_computing_data_collection 'CrysAlisPro 1.171.39.46 (Rigaku OD, 2018)'
_computing_data_reduction 'CrysAlisPro 1.171.39.46 (Rigaku OD, 2018)'
_computing_molecular_graphics
;
ORTEP3 for Windows. Farrugia, L. J. J. Appl. Cryst. 1997, 30, 565.
;
_computing_structure_refinement 'SHELXL-2018/3 (Sheldrick, 2018)'
_computing_structure_solution
;
SUPERFLIP
Palatinus, L.; Chapuis, G. J. Appl. Cryst. 2007, 40, 786-790.
;
_diffrn_ambient_environment N~2~
_diffrn_ambient_temperature 150.01(10)
_diffrn_detector 'CCD plate'
_diffrn_detector_area_resol_mean 10.5035
_diffrn_detector_type Atlas
_diffrn_measured_fraction_theta_full 1.000
_diffrn_measured_fraction_theta_max 1.000
_diffrn_measurement_device 'four-circle diffractometer'
_diffrn_measurement_device_type 'SuperNova, Dual, Cu at home/near, Atlas'
_diffrn_radiation_monochromator mirror
_diffrn_radiation_probe x-ray
_diffrn_radiation_type 'Cu K\a'
_diffrn_radiation_wavelength 1.54184
_diffrn_reflns_av_R_equivalents 0.0278
_diffrn_reflns_av_unetI/netI 0.0161
_diffrn_reflns_Laue_measured_fraction_full 1.000
_diffrn_reflns_Laue_measured_fraction_max 1.000
_diffrn_reflns_limit_h_max 26
_diffrn_reflns_limit_h_min -29
_diffrn_reflns_limit_k_max 13
_diffrn_reflns_limit_k_min -12
_diffrn_reflns_limit_l_max 26
_diffrn_reflns_limit_l_min -23
_diffrn_reflns_number 29495
_diffrn_reflns_point_group_measured_fraction_full 1.000
_diffrn_reflns_point_group_measured_fraction_max 1.000
_diffrn_reflns_theta_full 67.684
_diffrn_reflns_theta_max 74.486
_diffrn_reflns_theta_min 3.896
_diffrn_source 'micro-focus sealed X-ray tube'
_diffrn_source_type 'SuperNova (Cu) X-ray Source'
_exptl_absorpt_coefficient_mu 4.014
_exptl_absorpt_correction_T_max 1.000
_exptl_absorpt_correction_T_min 0.613
_exptl_absorpt_correction_type gaussian
_exptl_absorpt_process_details
;
CrysAlisPro 1.171.39.46 (Rigaku Oxford Diffraction, 2018)
Numerical absorption correction based on gaussian integration over
			a multifaceted crystal model
Empirical absorption correction using spherical harmonics,
 implemented in SCALE3 ABSPACK scaling algorithm.
;
_exptl_crystal_colour yellow
_exptl_crystal_density_diffrn 1.300
_exptl_crystal_description plate
_exptl_crystal_F_000 2128
_exptl_crystal_size_max 0.255
_exptl_crystal_size_mid 0.140
_exptl_crystal_size_min 0.111
_refine_diff_density_max 0.450
_refine_diff_density_min -0.382
_refine_diff_density_rms 0.051
_refine_ls_extinction_method none
_refine_ls_goodness_of_fit_ref 1.065
_refine_ls_hydrogen_treatment constr
_refine_ls_matrix_type full
_refine_ls_number_parameters 297
_refine_ls_number_reflns 5223
_refine_ls_number_restraints 0
_refine_ls_restrained_S_all 1.065
_refine_ls_R_factor_all 0.0352
_refine_ls_R_factor_gt 0.0327
_refine_ls_shift/su_max 0.001
_refine_ls_shift/su_mean 0.000
_refine_ls_structure_factor_coef Fsqd
_refine_ls_weighting_details 'w=1/[\s^2^(Fo^2^)+(0.0499P)^2^+5.3643P] where P=(Fo^2^+2Fc^2^)/3'
_refine_ls_weighting_scheme calc
_refine_ls_wR_factor_gt 0.0923
_refine_ls_wR_factor_ref 0.0945
_reflns_Friedel_coverage 0.000
_reflns_number_gt 4871
_reflns_number_total 5223
_reflns_threshold_expression 'I > 2\s(I)'
_cod_data_source_file d0py00980f2.cif
_cod_data_source_block 011ZRT20
_cod_depositor_comments 'Adding full bibliography for 1558937--1558946.cif.'
_cod_original_sg_symbol_H-M 'C 2/c'
_cod_database_code 1558945
_shelx_shelxl_version_number 2018/3
_shelx_space_group_comment
;
The symmetry employed for this shelxl refinement is uniquely defined
by the following loop, which should always be used as a source of
symmetry information in preference to the above space-group names.
They are only intended as comments.
;

loop_
_space_group_symop_operation_xyz
'x, y, z'
'-x, y, -z+1/2'
'x+1/2, y+1/2, z'
'-x+1/2, y+1/2, -z+1/2'
'-x, -y, -z'
'x, -y, z-1/2'
'-x+1/2, -y+1/2, -z'
'x+1/2, -y+1/2, z-1/2'

loop_
_atom_site_label
_atom_site_type_symbol
_atom_site_fract_x
_atom_site_fract_y
_atom_site_fract_z
_atom_site_U_iso_or_equiv
_atom_site_adp_type
_atom_site_occupancy
_atom_site_site_symmetry_order
_atom_site_calc_flag
_atom_site_refinement_flags_posn
_atom_site_refinement_flags_adp
_atom_site_refinement_flags_occupancy
_atom_site_disorder_assembly
_atom_site_disorder_group
C1 C 0.18310(7) 0.48888(17) 0.27905(8) 0.0275(3) Uani 1 1 d . . . . .
C2 C 0.14472(7) 0.58787(16) 0.29019(8) 0.0273(3) Uani 1 1 d . . . . .
C3 C 0.10687(7) 0.63245(16) 0.23138(8) 0.0273(3) Uani 1 1 d . . . . .
C4 C 0.09879(8) 0.57481(18) 0.11094(9) 0.0308(4) Uani 1 1 d . . . . .
C5 C 0.12417(8) 0.49979(19) 0.07346(8) 0.0344(4) Uani 1 1 d . . . . .
C6 C 0.17570(9) 0.42545(19) 0.10254(9) 0.0352(4) Uani 1 1 d . . . . .
C7 C 0.20000(8) 0.41970(17) 0.16872(9) 0.0323(4) Uani 1 1 d . . . . .
C8 C 0.17007(7) 0.48180(16) 0.20915(8) 0.0269(3) Uani 1 1 d . . . . .
C9 C 0.12153(7) 0.56539(16) 0.17981(8) 0.0264(3) Uani 1 1 d . . . . .
C10 C 0.14412(9) 0.6389(2) 0.35541(9) 0.0364(4) Uani 1 1 d . . . . .
H10A H 0.120784 0.717966 0.349518 0.055 Uiso 1 1 calc R U . . .
H10B H 0.184570 0.657043 0.381632 0.055 Uiso 1 1 calc R U . . .
H10C H 0.126623 0.574655 0.377369 0.055 Uiso 1 1 calc R U . . .
C11 C 0.06499(9) 0.74293(18) 0.22535(10) 0.0378(4) Uani 1 1 d . . . . .
H11A H 0.061914 0.765658 0.268220 0.057 Uiso 1 1 calc R U . . .
H11B H 0.026066 0.718325 0.197208 0.057 Uiso 1 1 calc R U . . .
H11C H 0.079647 0.816947 0.206670 0.057 Uiso 1 1 calc R U . . .
C12 C 0.04991(9) 0.6687(2) 0.08133(10) 0.0441(5) Uani 1 1 d . . . . .
H12A H 0.042072 0.669286 0.034254 0.066 Uiso 1 1 calc R U . . .
H12B H 0.061753 0.754900 0.098445 0.066 Uiso 1 1 calc R U . . .
H12C H 0.014157 0.643025 0.092080 0.066 Uiso 1 1 calc R U . . .
C13 C 0.09949(10) 0.5020(3) 0.00045(10) 0.0520(6) Uani 1 1 d . . . . .
H13A H 0.057876 0.527021 -0.011577 0.078 Uiso 1 1 calc R U . . .
H13B H 0.103062 0.416390 -0.016826 0.078 Uiso 1 1 calc R U . . .
H13C H 0.121573 0.564027 -0.017457 0.078 Uiso 1 1 calc R U . . .
C14 C 0.20760(11) 0.3581(2) 0.06003(11) 0.0490(5) Uani 1 1 d . . . . .
H14A H 0.236871 0.416444 0.051479 0.073 Uiso 1 1 calc R U . . .
H14B H 0.179047 0.333343 0.019033 0.073 Uiso 1 1 calc R U . . .
H14C H 0.227425 0.281252 0.082196 0.073 Uiso 1 1 calc R U . . .
C15 C 0.26173(9) 0.3685(2) 0.19829(10) 0.0438(5) Uani 1 1 d . . . . .
H15A H 0.261513 0.274847 0.194100 0.066 Uiso 1 1 calc R U . . .
H15B H 0.275418 0.392041 0.244143 0.066 Uiso 1 1 calc R U . . .
H15C H 0.288221 0.405632 0.175765 0.066 Uiso 1 1 calc R U . . .
C16 C 0.26050(9) 0.2341(2) 0.33107(11) 0.0484(5) Uani 1 1 d . . . . .
H16A H 0.264252 0.166733 0.363673 0.073 Uiso 1 1 calc R U . . .
H16B H 0.298655 0.276587 0.337633 0.073 Uiso 1 1 calc R U . . .
H16C H 0.247919 0.195731 0.287808 0.073 Uiso 1 1 calc R U . . .
C17 C 0.23650(10) 0.4134(2) 0.42381(9) 0.0454(5) Uani 1 1 d . . . . .
H17A H 0.204380 0.438183 0.441368 0.068 Uiso 1 1 calc R U . . .
H17B H 0.261695 0.488055 0.423927 0.068 Uiso 1 1 calc R U . . .
H17C H 0.259922 0.345198 0.450545 0.068 Uiso 1 1 calc R U . . .
C18 C 0.11800(7) 0.17762(17) 0.34744(8) 0.0296(3) Uani 1 1 d . . . . .
C19 C 0.06859(8) 0.10653(17) 0.31291(9) 0.0307(4) Uani 1 1 d . . . . .
H19 H 0.048309 0.131415 0.269888 0.037 Uiso 1 1 calc R U . . .
C20 C 0.04843(8) 0.00163(18) 0.33928(9) 0.0353(4) Uani 1 1 d . . . . .
H20 H 0.014488 -0.043248 0.314447 0.042 Uiso 1 1 calc R U . . .
C21 C 0.07702(10) -0.0387(2) 0.40123(10) 0.0467(5) Uani 1 1 d . . . . .
H21 H 0.063157 -0.110700 0.419472 0.056 Uiso 1 1 calc R U . . .
C22 C 0.12606(12) 0.0279(3) 0.43596(11) 0.0619(7) Uani 1 1 d . . . . .
H22 H 0.146535 0.000451 0.478484 0.074 Uiso 1 1 calc R U . . .
C23 C 0.14638(10) 0.1345(2) 0.41031(10) 0.0514(6) Uani 1 1 d . . . . .
H23 H 0.180139 0.178967 0.435806 0.062 Uiso 1 1 calc R U . . .
C24 C 0.12482(9) 0.14640(19) 0.18249(10) 0.0396(4) Uani 1 1 d . . . . .
H24A H 0.129816 0.099304 0.223510 0.047 Uiso 1 1 calc R U . . .
H24B H 0.163149 0.184273 0.182696 0.047 Uiso 1 1 calc R U . . .
C25 C 0.10184(13) 0.0587(2) 0.12518(11) 0.0558(6) Uani 1 1 d . . . . .
H25A H 0.134610 0.015277 0.113885 0.067 Uiso 1 1 calc R U . . .
H25B H 0.075102 -0.007064 0.134063 0.067 Uiso 1 1 calc R U . . .
C26 C 0.06931(12) 0.1472(2) 0.07213(11) 0.0540(6) Uani 1 1 d . . . . .
H26A H 0.039303 0.100053 0.038232 0.065 Uiso 1 1 calc R U . . .
H26B H 0.096685 0.190944 0.052163 0.065 Uiso 1 1 calc R U . . .
C27 C 0.04079(9) 0.24187(19) 0.10660(8) 0.0370(4) Uani 1 1 d . . . . .
H27A H 0.037917 0.327692 0.086231 0.044 Uiso 1 1 calc R U . . .
H27B H 0.000719 0.212939 0.105323 0.044 Uiso 1 1 calc R U . . .
N1 N 0.13583(6) 0.28419(14) 0.31937(6) 0.0273(3) Uani 1 1 d . . . . .
O1 O 0.07948(5) 0.24625(12) 0.17385(6) 0.0312(3) Uani 1 1 d . . . . .
Si1 Si 0.20492(2) 0.35388(5) 0.33881(2) 0.02925(12) Uani 1 1 d . . . . .
Cl1 Cl -0.02212(2) 0.44207(4) 0.17431(2) 0.03028(11) Uani 1 1 d . . . . .
Sc1 Sc 0.08378(2) 0.40040(3) 0.24582(2) 0.02247(9) Uani 1 1 d . . . . .

loop_
_atom_site_aniso_label
_atom_site_aniso_U_11
_atom_site_aniso_U_22
_atom_site_aniso_U_33
_atom_site_aniso_U_23
_atom_site_aniso_U_13
_atom_site_aniso_U_12
C1 0.0212(7) 0.0316(9) 0.0291(8) 0.0014(7) 0.0062(6) -0.0007(6)
C2 0.0256(8) 0.0270(8) 0.0304(8) -0.0016(6) 0.0097(7) -0.0037(6)
C3 0.0248(8) 0.0254(8) 0.0331(8) 0.0014(7) 0.0110(6) -0.0010(6)
C4 0.0274(8) 0.0343(9) 0.0307(9) 0.0065(7) 0.0087(7) -0.0033(7)
C5 0.0353(9) 0.0412(10) 0.0282(8) 0.0012(7) 0.0116(7) -0.0081(8)
C6 0.0399(10) 0.0363(10) 0.0350(9) -0.0010(7) 0.0197(8) -0.0028(8)
C7 0.0311(9) 0.0320(9) 0.0371(9) 0.0025(7) 0.0152(7) 0.0032(7)
C8 0.0232(7) 0.0287(8) 0.0298(8) 0.0017(6) 0.0092(6) -0.0002(6)
C9 0.0229(7) 0.0275(8) 0.0299(8) 0.0023(6) 0.0094(6) -0.0012(6)
C10 0.0383(10) 0.0401(10) 0.0326(9) -0.0057(8) 0.0134(8) -0.0044(8)
C11 0.0381(10) 0.0302(9) 0.0484(11) 0.0032(8) 0.0178(8) 0.0074(8)
C12 0.0395(10) 0.0540(13) 0.0357(10) 0.0112(9) 0.0062(8) 0.0085(9)
C13 0.0526(12) 0.0735(16) 0.0300(10) 0.0009(10) 0.0123(9) -0.0007(11)
C14 0.0573(13) 0.0552(13) 0.0427(11) -0.0018(10) 0.0274(10) 0.0092(10)
C15 0.0373(10) 0.0526(12) 0.0467(11) 0.0057(9) 0.0204(9) 0.0145(9)
C16 0.0405(11) 0.0535(13) 0.0515(12) 0.0152(10) 0.0139(9) 0.0181(9)
C17 0.0421(11) 0.0541(13) 0.0310(10) 0.0008(9) -0.0036(8) -0.0066(9)
C18 0.0300(8) 0.0300(9) 0.0265(8) 0.0030(7) 0.0045(6) 0.0012(7)
C19 0.0320(9) 0.0309(9) 0.0272(8) -0.0004(7) 0.0053(7) 0.0006(7)
C20 0.0380(9) 0.0302(9) 0.0367(9) -0.0035(7) 0.0094(8) -0.0036(7)
C21 0.0554(13) 0.0403(11) 0.0434(11) 0.0101(9) 0.0127(10) -0.0092(9)
C22 0.0653(15) 0.0677(16) 0.0387(11) 0.0253(11) -0.0067(10) -0.0186(13)
C23 0.0502(12) 0.0572(14) 0.0339(10) 0.0145(9) -0.0078(9) -0.0187(10)
C24 0.0477(11) 0.0331(10) 0.0405(10) -0.0008(8) 0.0170(9) 0.0113(8)
C25 0.0819(17) 0.0393(12) 0.0518(13) -0.0095(10) 0.0284(12) 0.0073(11)
C26 0.0701(15) 0.0567(14) 0.0371(11) -0.0134(10) 0.0188(11) -0.0014(12)
C27 0.0452(10) 0.0410(10) 0.0226(8) -0.0033(7) 0.0064(7) -0.0047(8)
N1 0.0258(7) 0.0295(7) 0.0244(6) 0.0032(5) 0.0038(5) 0.0010(5)
O1 0.0365(6) 0.0299(6) 0.0254(6) -0.0025(5) 0.0062(5) 0.0040(5)
Si1 0.0223(2) 0.0351(3) 0.0276(2) 0.00340(18) 0.00282(17) 0.00256(17)
Cl1 0.02421(19) 0.0407(2) 0.02503(19) 0.00360(15) 0.00579(15) 0.00123(15)
Sc1 0.02048(15) 0.02442(17) 0.02154(15) 0.00081(11) 0.00463(11) 0.00104(10)

loop_
_atom_type_symbol
_atom_type_description
_atom_type_scat_dispersion_real
_atom_type_scat_dispersion_imag
_atom_type_scat_source
C C 0.0181 0.0091 'International Tables Vol C Tables 4.2.6.8 and 6.1.1.4'
H H 0.0000 0.0000 'International Tables Vol C Tables 4.2.6.8 and 6.1.1.4'
N N 0.0311 0.0180 'International Tables Vol C Tables 4.2.6.8 and 6.1.1.4'
O O 0.0492 0.0322 'International Tables Vol C Tables 4.2.6.8 and 6.1.1.4'
Si Si 0.2541 0.3302 'International Tables Vol C Tables 4.2.6.8 and 6.1.1.4'
Cl Cl 0.3639 0.7018 'International Tables Vol C Tables 4.2.6.8 and 6.1.1.4'
Sc Sc 0.3119 1.5331 'International Tables Vol C Tables 4.2.6.8 and 6.1.1.4'

loop_
_geom_angle_atom_site_label_1
_geom_angle_atom_site_label_2
_geom_angle_atom_site_label_3
_geom_angle
_geom_angle_site_symmetry_1
_geom_angle_site_symmetry_3
_geom_angle_publ_flag
C2 C1 C8 104.91(14) . . ?
C2 C1 Si1 118.77(12) . . ?
C8 C1 Si1 127.58(13) . . ?
C2 C1 Sc1 73.50(9) . . ?
C8 C1 Sc1 77.32(9) . . ?
Si1 C1 Sc1 88.18(6) . . ?
C3 C2 C1 110.69(15) . . ?
C3 C2 C10 123.44(16) . . ?
C1 C2 C10 125.87(16) . . ?
C3 C2 Sc1 76.17(10) . . ?
C1 C2 Sc1 72.19(9) . . ?
C10 C2 Sc1 118.68(11) . . ?
C2 C3 C9 107.77(14) . . ?
C2 C3 C11 124.35(16) . . ?
C9 C3 C11 127.40(16) . . ?
C2 C3 Sc1 71.04(9) . . ?
C9 C3 Sc1 75.01(9) . . ?
C11 C3 Sc1 125.75(12) . . ?
C5 C4 C9 118.32(16) . . ?
C5 C4 C12 121.97(17) . . ?
C9 C4 C12 119.67(16) . . ?
C4 C5 C6 120.74(16) . . ?
C4 C5 C13 119.99(18) . . ?
C6 C5 C13 119.17(17) . . ?
C7 C6 C5 121.67(16) . . ?
C7 C6 C14 118.41(18) . . ?
C5 C6 C14 119.78(17) . . ?
C6 C7 C8 118.85(16) . . ?
C6 C7 C15 120.89(16) . . ?
C8 C7 C15 119.50(17) . . ?
C7 C8 C9 118.77(15) . . ?
C7 C8 C1 131.71(15) . . ?
C9 C8 C1 109.16(14) . . ?
C7 C8 Sc1 128.83(12) . . ?
C9 C8 Sc1 74.06(9) . . ?
C1 C8 Sc1 68.85(9) . . ?
C4 C9 C8 120.75(15) . . ?
C4 C9 C3 131.96(16) . . ?
C8 C9 C3 107.21(14) . . ?
C4 C9 Sc1 122.66(11) . . ?
C8 C9 Sc1 73.28(9) . . ?
C3 C9 Sc1 71.99(9) . . ?
N1 C18 C23 123.94(16) . . ?
N1 C18 C19 120.19(15) . . ?
C23 C18 C19 115.87(17) . . ?
C20 C19 C18 122.29(17) . . ?
C21 C20 C19 120.71(18) . . ?
C22 C21 C20 118.36(19) . . ?
C21 C22 C23 121.5(2) . . ?
C22 C23 C18 121.26(19) . . ?
O1 C24 C25 104.41(17) . . ?
C26 C25 C24 103.81(18) . . ?
C25 C26 C27 103.22(17) . . ?
O1 C27 C26 105.49(16) . . ?
C18 N1 Si1 128.14(11) . . ?
C18 N1 Sc1 127.40(11) . . ?
Si1 N1 Sc1 104.43(7) . . ?
C24 O1 C27 108.96(13) . . ?
C24 O1 Sc1 122.80(11) . . ?
C27 O1 Sc1 126.98(11) . . ?
N1 Si1 C16 110.11(9) . . ?
N1 Si1 C1 95.50(7) . . ?
C16 Si1 C1 120.08(9) . . ?
N1 Si1 C17 117.12(9) . . ?
C16 Si1 C17 102.68(11) . . ?
C1 Si1 C17 112.18(9) . . ?
N1 Si1 Sc1 41.99(5) . . ?
C16 Si1 Sc1 127.50(8) . . ?
C1 Si1 Sc1 53.52(5) . . ?
C17 Si1 Sc1 128.88(8) . . ?
Sc1 Cl1 Sc1 102.264(15) . 2 ?
N1 Sc1 O1 90.61(5) . . ?
N1 Sc1 C1 71.88(6) . . ?
O1 Sc1 C1 108.86(5) . . ?
N1 Sc1 C2 90.78(6) . . ?
O1 Sc1 C2 138.77(5) . . ?
C1 Sc1 C2 34.31(5) . . ?
N1 Sc1 C3 123.26(6) . . ?
O1 Sc1 C3 125.11(5) . . ?
C1 Sc1 C3 56.39(5) . . ?
C2 Sc1 C3 32.79(6) . . ?
N1 Sc1 C8 94.57(5) . . ?
O1 Sc1 C8 84.20(5) . . ?
C1 Sc1 C8 33.83(5) . . ?
C2 Sc1 C8 54.63(5) . . ?
C3 Sc1 C8 54.42(5) . . ?
N1 Sc1 C9 126.03(5) . . ?
O1 Sc1 C9 92.67(5) . . ?
C1 Sc1 C9 56.21(5) . . ?
C2 Sc1 C9 54.60(6) . . ?
C3 Sc1 C9 33.00(5) . . ?
C8 Sc1 C9 32.66(5) . . ?
N1 Sc1 Cl1 144.16(4) . . ?
O1 Sc1 Cl1 82.17(3) . . ?
C1 Sc1 Cl1 143.55(4) . . ?
C2 Sc1 Cl1 117.48(4) . . ?
C3 Sc1 Cl1 88.47(4) . . ?
C8 Sc1 Cl1 119.30(4) . . ?
C9 Sc1 Cl1 89.49(4) . . ?
N1 Sc1 Cl1 85.03(4) . 2 ?
O1 Sc1 Cl1 131.77(4) . 2 ?
C1 Sc1 Cl1 115.07(4) . 2 ?
C2 Sc1 Cl1 89.38(4) . 2 ?
C3 Sc1 Cl1 96.14(4) . 2 ?
C8 Sc1 Cl1 144.00(4) . 2 ?
C9 Sc1 Cl1 127.89(4) . 2 ?
Cl1 Sc1 Cl1 74.418(15) . 2 ?
N1 Sc1 Si1 33.58(4) . . ?
O1 Sc1 Si1 100.98(3) . . ?
C1 Sc1 Si1 38.31(4) . . ?
C2 Sc1 Si1 62.01(4) . . ?
C3 Sc1 Si1 92.14(4) . . ?
C8 Sc1 Si1 64.31(4) . . ?
C9 Sc1 Si1 93.38(4) . . ?
Cl1 Sc1 Si1 175.630(17) . . ?
Cl1 Sc1 Si1 101.212(15) 2 . ?

loop_
_geom_bond_atom_site_label_1
_geom_bond_atom_site_label_2
_geom_bond_distance
_geom_bond_site_symmetry_2
_geom_bond_publ_flag
C1 C2 1.442(2) . ?
C1 C8 1.454(2) . ?
C1 Si1 1.8772(18) . ?
C1 Sc1 2.4349(16) . ?
C2 C3 1.404(2) . ?
C2 C10 1.511(2) . ?
C2 Sc1 2.4521(16) . ?
C3 C9 1.442(2) . ?
C3 C11 1.501(2) . ?
C3 Sc1 2.5177(17) . ?
C4 C5 1.384(3) . ?
C4 C9 1.432(2) . ?
C4 C12 1.509(3) . ?
C5 C6 1.428(3) . ?
C5 C13 1.515(3) . ?
C6 C7 1.379(3) . ?
C6 C14 1.522(3) . ?
C7 C8 1.432(2) . ?
C7 C15 1.513(3) . ?
C8 C9 1.435(2) . ?
C8 Sc1 2.5472(16) . ?
C9 Sc1 2.5573(16) . ?
C16 Si1 1.858(2) . ?
C17 Si1 1.876(2) . ?
C18 N1 1.389(2) . ?
C18 C23 1.403(2) . ?
C18 C19 1.403(2) . ?
C19 C20 1.381(3) . ?
C20 C21 1.378(3) . ?
C21 C22 1.374(3) . ?
C22 C23 1.388(3) . ?
C24 O1 1.469(2) . ?
C24 C25 1.507(3) . ?
C25 C26 1.498(3) . ?
C26 C27 1.510(3) . ?
C27 O1 1.476(2) . ?
N1 Si1 1.7286(14) . ?
N1 Sc1 2.0909(14) . ?
O1 Sc1 2.2174(12) . ?
Si1 Sc1 3.0268(5) . ?
Cl1 Sc1 2.5732(5) . ?
Cl1 Sc1 2.6055(5) 2 ?

loop_
_geom_torsion_atom_site_label_1
_geom_torsion_atom_site_label_2
_geom_torsion_atom_site_label_3
_geom_torsion_atom_site_label_4
_geom_torsion
_geom_torsion_site_symmetry_1
_geom_torsion_site_symmetry_2
_geom_torsion_site_symmetry_3
_geom_torsion_site_symmetry_4
_geom_torsion_publ_flag
C8 C1 C2 C3 4.52(18) . . . . ?
Si1 C1 C2 C3 -145.50(13) . . . . ?
Sc1 C1 C2 C3 -67.07(12) . . . . ?
C8 C1 C2 C10 -175.47(16) . . . . ?
Si1 C1 C2 C10 34.5(2) . . . . ?
Sc1 C1 C2 C10 112.93(17) . . . . ?
C8 C1 C2 Sc1 71.59(11) . . . . ?
Si1 C1 C2 Sc1 -78.43(10) . . . . ?
C1 C2 C3 C9 -2.03(19) . . . . ?
C10 C2 C3 C9 177.97(15) . . . . ?
Sc1 C2 C3 C9 -66.59(11) . . . . ?
C1 C2 C3 C11 -174.55(16) . . . . ?
C10 C2 C3 C11 5.5(3) . . . . ?
Sc1 C2 C3 C11 120.90(16) . . . . ?
C1 C2 C3 Sc1 64.56(12) . . . . ?
C10 C2 C3 Sc1 -115.45(16) . . . . ?
C9 C4 C5 C6 -6.6(3) . . . . ?
C12 C4 C5 C6 171.02(18) . . . . ?
C9 C4 C5 C13 177.01(17) . . . . ?
C12 C4 C5 C13 -5.3(3) . . . . ?
C4 C5 C6 C7 3.7(3) . . . . ?
C13 C5 C6 C7 -179.86(19) . . . . ?
C4 C5 C6 C14 -171.77(18) . . . . ?
C13 C5 C6 C14 4.6(3) . . . . ?
C5 C6 C7 C8 4.9(3) . . . . ?
C14 C6 C7 C8 -179.47(18) . . . . ?
C5 C6 C7 C15 -164.98(18) . . . . ?
C14 C6 C7 C15 10.6(3) . . . . ?
C6 C7 C8 C9 -10.3(3) . . . . ?
C15 C7 C8 C9 159.76(17) . . . . ?
C6 C7 C8 C1 177.51(18) . . . . ?
C15 C7 C8 C1 -12.4(3) . . . . ?
C6 C7 C8 Sc1 82.0(2) . . . . ?
C15 C7 C8 Sc1 -107.97(18) . . . . ?
C2 C1 C8 C7 167.41(18) . . . . ?
Si1 C1 C8 C7 -46.1(3) . . . . ?
Sc1 C1 C8 C7 -123.76(19) . . . . ?
C2 C1 C8 C9 -5.33(18) . . . . ?
Si1 C1 C8 C9 141.12(13) . . . . ?
Sc1 C1 C8 C9 63.50(12) . . . . ?
C2 C1 C8 Sc1 -68.82(10) . . . . ?
Si1 C1 C8 Sc1 77.63(12) . . . . ?
C5 C4 C9 C8 1.0(2) . . . . ?
C12 C4 C9 C8 -176.69(16) . . . . ?
C5 C4 C9 C3 177.21(17) . . . . ?
C12 C4 C9 C3 -0.5(3) . . . . ?
C5 C4 C9 Sc1 -88.05(18) . . . . ?
C12 C4 C9 Sc1 94.24(19) . . . . ?
C7 C8 C9 C4 7.5(2) . . . . ?
C1 C8 C9 C4 -178.72(15) . . . . ?
Sc1 C8 C9 C4 -118.49(15) . . . . ?
C7 C8 C9 C3 -169.58(15) . . . . ?
C1 C8 C9 C3 4.24(18) . . . . ?
Sc1 C8 C9 C3 64.47(11) . . . . ?
C7 C8 C9 Sc1 125.95(15) . . . . ?
C1 C8 C9 Sc1 -60.23(11) . . . . ?
C2 C3 C9 C4 -177.95(17) . . . . ?
C11 C3 C9 C4 -5.7(3) . . . . ?
Sc1 C3 C9 C4 118.09(19) . . . . ?
C2 C3 C9 C8 -1.38(18) . . . . ?
C11 C3 C9 C8 170.84(17) . . . . ?
Sc1 C3 C9 C8 -65.34(11) . . . . ?
C2 C3 C9 Sc1 63.95(11) . . . . ?
C11 C3 C9 Sc1 -123.82(18) . . . . ?
N1 C18 C19 C20 -178.54(16) . . . . ?
C23 C18 C19 C20 0.9(3) . . . . ?
C18 C19 C20 C21 -0.8(3) . . . . ?
C19 C20 C21 C22 -0.1(3) . . . . ?
C20 C21 C22 C23 0.9(4) . . . . ?
C21 C22 C23 C18 -0.8(4) . . . . ?
N1 C18 C23 C22 179.3(2) . . . . ?
C19 C18 C23 C22 -0.2(4) . . . . ?
O1 C24 C25 C26 33.2(2) . . . . ?
C24 C25 C26 C27 -37.6(3) . . . . ?
C25 C26 C27 O1 27.8(2) . . . . ?
C23 C18 N1 Si1 23.5(3) . . . . ?
C19 C18 N1 Si1 -157.02(14) . . . . ?
C23 C18 N1 Sc1 -154.12(18) . . . . ?
C19 C18 N1 Sc1 25.3(2) . . . . ?
C25 C24 O1 C27 -15.9(2) . . . . ?
C25 C24 O1 Sc1 176.08(13) . . . . ?
C26 C27 O1 C24 -7.4(2) . . . . ?
C26 C27 O1 Sc1 159.95(13) . . . . ?
C18 N1 Si1 C16 57.70(17) . . . . ?
Sc1 N1 Si1 C16 -124.22(9) . . . . ?
C18 N1 Si1 C1 -177.44(15) . . . . ?
Sc1 N1 Si1 C1 0.63(8) . . . . ?
C18 N1 Si1 C17 -59.05(18) . . . . ?
Sc1 N1 Si1 C17 119.03(9) . . . . ?
C18 N1 Si1 Sc1 -178.08(19) . . . . ?
C2 C1 Si1 N1 69.49(14) . . . . ?
C8 C1 Si1 N1 -72.97(15) . . . . ?
Sc1 C1 Si1 N1 -0.53(7) . . . . ?
C2 C1 Si1 C16 -173.45(14) . . . . ?
C8 C1 Si1 C16 44.08(18) . . . . ?
Sc1 C1 Si1 C16 116.53(10) . . . . ?
C2 C1 Si1 C17 -52.78(16) . . . . ?
C8 C1 Si1 C17 164.76(15) . . . . ?
Sc1 C1 Si1 C17 -122.79(9) . . . . ?
C2 C1 Si1 Sc1 70.02(12) . . . . ?
C8 C1 Si1 Sc1 -72.45(14) . . . . ?
